data_7231423
loop_
_publ_author_name
'Collings, Ines E.'
'Manna, Rudra Sekhar'
'Tsirlin, Alexander A.'
'Bykov, Maxim'
'Bykova, Elena'
'Hanfland, Michael'
'Gegenwart, Philipp'
'van Smaalen, Sander'
'Dubrovinsky, Leonid'
'Dubrovinskaia, Natalia'

_publ_section_title
;
 Pressure dependence of spin canting in ammonium metal formate
 antiferromagnets.
;
_journal_issue 37
_journal_name_full 'Physical chemistry chemical physics : PCCP'
_journal_page_first 24465
_journal_page_last 24476
_journal_paper_doi 10.1039/c8cp03761b
_journal_volume 20
_journal_year 2018
_chemical_formula_moiety 'C6 H6 Fe2 O12, N2 H8'
_chemical_formula_sum 'C6 H14 Fe2 N2 O12'
_chemical_formula_weight 417.9
_space_group_IT_number 4
_space_group_name_Hall 'P 2yb'
_space_group_name_H-M_alt 'P 1 21 1'
_symmetry_cell_setting monoclinic
_symmetry_Int_Tables_number 4
_symmetry_space_group_name_Hall 'P 2yb'
_symmetry_space_group_name_H-M 'P 1 21 1'
_audit_creation_method 'Jana2006 Version : 25/10/2015'
_audit_update_record
;
2018-08-09 deposited with the CCDC.
2018-08-22 downloaded from the CCDC.
;
_cell_angle_alpha 90
_cell_angle_beta 90.00(2)
_cell_angle_gamma 90
_cell_formula_units_Z 2
_cell_length_a 6.5890(12)
_cell_length_b 7.004(2)
_cell_length_c 13.771(6)
_cell_measurement_reflns_used 237
_cell_measurement_temperature 293
_cell_measurement_theta_max 12.93
_cell_measurement_theta_min 1.88
_cell_volume 635.5(4)
_computing_cell_refinement 'CrysAlisPro 1.171.38.46 (Rigaku OD, 2015)'
_computing_data_collection 'CrysAlisPro 1.171.38.46 (Rigaku OD, 2015)'
_computing_data_reduction 'CrysAlisPro 1.171.38.46 (Rigaku OD, 2015)'
_diffrn_ambient_pressure '2.37 GPa'
_diffrn_ambient_temperature 293
_diffrn_detector 'CCD plate'
_diffrn_measured_fraction_theta_full 0.88
_diffrn_measured_fraction_theta_max 0.87
_diffrn_measurement_device 'ID15B beamline, ESRF'
_diffrn_measurement_device_type 'esperanto-CrysAlisPro-abstract goniometer imported esperanto images'
_diffrn_measurement_method '\w scans'
_diffrn_measurement_specimen_support 'diamond-anvil cell'
_diffrn_radiation_monochromator synchrotron
_diffrn_radiation_probe x-ray
_diffrn_radiation_source synchrotron
_diffrn_radiation_type synchrotron
_diffrn_radiation_wavelength 0.41111
_diffrn_reflns_av_R_equivalents 0.0416
_diffrn_reflns_av_unetI/netI 0.0757
_diffrn_reflns_limit_h_max 7
_diffrn_reflns_limit_h_min -7
_diffrn_reflns_limit_k_max 7
_diffrn_reflns_limit_k_min -7
_diffrn_reflns_limit_l_max 15
_diffrn_reflns_limit_l_min -15
_diffrn_reflns_number 3453
_diffrn_reflns_theta_full 10.32
_diffrn_reflns_theta_max 13.26
_diffrn_reflns_theta_min 1.89
_diffrn_source synchrotron
_exptl_absorpt_coefficient_mu 0.497
_exptl_absorpt_correction_T_max 1
_exptl_absorpt_correction_T_min 0.286
_exptl_absorpt_correction_type multi-scan
_exptl_absorpt_process_details
;
CrysAlisPro 1.171.38.46 (Rigaku Oxford Diffraction, 2015)
Empirical absorption correction using spherical harmonics,
 implemented in SCALE3 ABSPACK scaling algorithm.
;
_exptl_crystal_colour colourless
_exptl_crystal_density_diffrn 2.1837
_exptl_crystal_description block
_exptl_crystal_F_000 408
_exptl_crystal_size_max 0.170
_exptl_crystal_size_mid 0.110
_exptl_crystal_size_min 0.050
_refine_ls_abs_structure_details '  967 of Friedel pairs used in the refinement'
_refine_ls_extinction_method none
_refine_ls_goodness_of_fit_gt 4.78
_refine_ls_goodness_of_fit_ref 3.59
_refine_ls_hydrogen_treatment constr
_refine_ls_number_constraints 38
_refine_ls_number_parameters 86
_refine_ls_number_reflns 3453
_refine_ls_number_restraints 0
_refine_ls_R_factor_all 0.2025
_refine_ls_R_factor_gt 0.1447
_refine_ls_shift/su_max 0.0448
_refine_ls_shift/su_mean 0.0092
_refine_ls_structure_factor_coef F
_refine_ls_weighting_details w=1/(\s^2^(F)+0.0001F^2^)
_refine_ls_weighting_scheme sigma
_refine_ls_wR_factor_gt 0.1689
_refine_ls_wR_factor_ref 0.1751
_reflns_number_gt 1840
_reflns_number_total 3453
_reflns_threshold_expression I>3\s(I)
_cod_data_source_file c8cp03761b2.cif
_cod_data_source_block AFeF_c4_p12
_cod_depositor_comments
;
The following automatic conversions were performed:

'_diffrn_radiation_probe' value 'X-ray' changed to 'x-ray' according
to
/home/data/users/saulius/crontab/automatic-downloads/rss-feeds/RSC/lib/dictionaries/cif_core.dic
dictionary named 'cif_core.dic' version 2.4.2 from 2011-04-26.

Automatic conversion script
Id: cif_fix_values 4973 2017-02-22 13:04:09Z antanas 

 Adding full bibliography for 7231402--7231432.cif.
;
_cod_database_code 7231423

loop_
_space_group_symop_id
_space_group_symop_operation_xyz
1 x,y,z
2 -x,y+1/2,-z

loop_
_atom_site_label
_atom_site_type_symbol
_atom_site_fract_x
_atom_site_fract_y
_atom_site_fract_z
_atom_site_adp_type
_atom_site_U_iso_or_equiv
_atom_site_site_symmetry_multiplicity
_atom_site_occupancy
_atom_site_calc_flag
Fe1 Fe 0.6351(5) 0.7132(7) 0.8502(2) Uani 0.0621(15) 2 1 d
Fe2 Fe 1.1368(5) 1.2183(7) 0.6486(3) Uani 0.0593(14) 2 1 d
O1 O 1.054(3) 1.092(3) 0.7754(13) Uiso 0.085(4) 2 1 d
O2 O 0.509(3) 0.929(3) 0.9325(13) Uiso 0.091(4) 2 1 d
O3 O 0.368(3) 0.586(3) 0.8560(13) Uiso 0.078(4) 2 1 d
O4 O 0.729(4) 0.588(3) 0.9851(14) Uiso 0.091(4) 2 1 d
O5 O 0.775(3) 0.486(3) 0.7796(13) Uiso 0.077(4) 2 1 d
O6 O 0.418(4) 1.072(3) 0.6377(14) Uiso 0.096(5) 2 1 d
O7 O 0.911(3) 0.864(3) 0.8563(14) Uiso 0.085(4) 2 1 d
O8 O 0.280(3) 0.455(3) 0.7238(13) Uiso 0.078(4) 2 1 d
O9 O 0.847(3) 0.337(3) 0.6355(13) Uiso 0.077(4) 2 1 d
O10 O 1.005(4) 0.994(3) 0.5662(14) Uiso 0.100(5) 2 1 d
O11 O 0.576(4) 0.868(4) 0.7224(15) Uiso 0.096(5) 2 1 d
O12 O 1.220(4) 1.340(3) 0.5134(16) Uiso 0.100(5) 2 1 d
N1 N 0.638(3) 0.217(5) 0.4667(16) Uiso 0.093(4) 2 1 d
N2 N 1.144(3) 0.713(5) 1.0257(16) Uiso 0.093(4) 2 1 d
C1 C 1.129(6) 1.371(5) 0.443(2) Uiso 0.100(5) 2 1 d
C2 C 0.538(5) 1.025(5) 0.705(2) Uiso 0.096(5) 2 1 d
C3 C 1.018(5) 0.928(5) 0.798(2) Uiso 0.085(4) 2 1 d
C5 C 0.759(5) 0.460(4) 0.6915(19) Uiso 0.077(4) 2 1 d
C6 C 0.618(5) 0.573(5) 1.045(2) Uiso 0.091(4) 2 1 d
C4 C 0.238(5) 0.481(4) 0.8082(19) Uiso 0.078(4) 2 1 d
H1c1 H 1.160238 1.294071 0.387405 Uiso 0.1199 2 1 d
H1c2 H 0.599607 1.124176 0.74299 Uiso 0.1152 2 1 d
H1c3 H 1.090276 0.835002 0.759911 Uiso 0.1023 2 1 d
H1c5 H 0.666541 0.544332 0.659125 Uiso 0.0919 2 1 d
H1c6 H 0.612678 0.68054 1.0887 Uiso 0.1087 2 1 d
H1c4 H 0.118562 0.428592 0.837758 Uiso 0.094 2 1 d

loop_
_atom_site_aniso_label
_atom_site_aniso_type_symbol
_atom_site_aniso_U_11
_atom_site_aniso_U_22
_atom_site_aniso_U_33
_atom_site_aniso_U_12
_atom_site_aniso_U_13
_atom_site_aniso_U_23
Fe1 Fe 0.070(3) 0.040(2) 0.076(2) 0.012(3) -0.0113(18) 0.014(3)
Fe2 Fe 0.052(2) 0.038(2) 0.088(3) -0.011(3) -0.0041(18) 0.005(3)

loop_
_atom_type_symbol
_atom_type_scat_dispersion_real
_atom_type_scat_dispersion_imag
_atom_type_scat_source
C -0.0001 0.0005 'International Tables Vol C tables 4.2.6.8 and 6.1.1.1'
H 0.0000 0.0000 'International Tables Vol C tables 4.2.6.8 and 6.1.1.1'
Fe 0.1967 0.3056 'International Tables Vol C tables 4.2.6.8 and 6.1.1.1'
N 0.0006 0.0010 'International Tables Vol C tables 4.2.6.8 and 6.1.1.1'
O 0.0018 0.0018 'International Tables Vol C tables 4.2.6.8 and 6.1.1.1'

loop_
_geom_angle_atom_site_label_1
_geom_angle_atom_site_label_2
_geom_angle_atom_site_label_3
_geom_angle_site_symmetry_1
_geom_angle_site_symmetry_3
_geom_angle
O2 Fe1 O3 . . 87.2(8)
O2 Fe1 O5 . . 174.4(8)
O2 Fe1 O7 . . 87.6(9)
O2 Fe1 O11 . . 90.4(9)
O3 Fe1 O5 . . 93.9(8)
O3 Fe1 O7 . . 174.4(8)
O3 Fe1 O11 . . 95.9(9)
O5 Fe1 O7 . . 91.1(8)
O5 Fe1 O11 . . 94.9(8)
O7 Fe1 O11 . . 86.3(9)
O1 Fe2 O6 . 1_655 94.8(9)
O1 Fe2 O9 . 1_565 90.2(8)
O1 Fe2 O10 . . 91.6(8)
O1 Fe2 O12 . . 177.8(9)
O6 Fe2 O9 1_655 1_565 169.4(8)
O6 Fe2 O10 1_655 . 87.7(9)
O6 Fe2 O12 1_655 . 84.7(9)
O9 Fe2 O10 1_565 . 82.8(9)
O9 Fe2 O12 1_565 . 90.0(9)
O10 Fe2 O12 . . 86.2(8)
Fe2 O1 C3 . . 133.0(19)
Fe1 O2 C6 . 2_657 157.4(19)
Fe1 O3 C4 . . 144.9(18)
Fe1 O5 C5 . . 122.4(18)
Fe2 O6 C2 1_455 . 128(2)
Fe1 O7 C3 . . 134(2)
Fe2 O9 C5 1_545 . 128.5(18)
Fe2 O10 C1 . 2_746 149(2)
Fe1 O11 C2 . . 135(2)
Fe2 O12 C1 . . 132(3)
O10 C1 O12 2_756 . 126(3)
O10 C1 H1c1 2_756 . 117.17
O12 C1 H1c1 . . 117.17
O6 C2 O11 . . 122(3)
O6 C2 H1c2 . . 118.75
O11 C2 H1c2 . . 118.76
O1 C3 O7 . . 131(3)
O1 C3 H1c3 . . 114.27
O7 C3 H1c3 . . 114.27
O5 C5 O9 . . 130(3)
O5 C5 H1c5 . . 114.82
O9 C5 H1c5 . . 114.82
O2 C6 O4 2_647 . 130(3)
O2 C6 H1c6 2_647 . 114.75
O4 C6 H1c6 . . 114.75
O3 C4 O8 . . 115(3)
O3 C4 H1c4 . . 122.64
O8 C4 H1c4 . . 122.64

loop_
_geom_bond_atom_site_label_1
_geom_bond_atom_site_label_2
_geom_bond_site_symmetry_2
_geom_bond_distance
Fe1 O2 . 2.07(2)
Fe1 O3 . 1.97(2)
Fe1 O5 . 2.080(19)
Fe1 O7 . 2.11(2)
Fe1 O11 . 2.10(2)
Fe2 O1 . 2.03(2)
Fe2 O6 1_655 2.12(2)
Fe2 O9 1_565 2.09(2)
Fe2 O10 . 2.12(2)
Fe2 O12 . 2.12(2)
O1 C3 . 1.21(4)
O2 C6 2_657 1.35(4)
O3 C4 . 1.31(4)
O4 C6 . 1.11(4)
O5 C5 . 1.23(3)
O6 C2 . 1.26(4)
O7 C3 . 1.16(4)
O8 C4 . 1.21(3)
O9 C5 . 1.29(3)
O10 C1 2_746 1.24(4)
O11 C2 . 1.16(5)
O12 C1 . 1.16(4)
C1 H1c1 . 0.96
C2 H1c2 . 0.96
C3 H1c3 . 0.96
C5 H1c5 . 0.96
C6 H1c6 . 0.96
C4 H1c4 . 0.96

loop_
_geom_hbond_atom_site_label_D
_geom_hbond_atom_site_label_H
_geom_hbond_atom_site_label_A
_geom_hbond_site_symmetry_A
_geom_hbond_distance_DH
_geom_hbond_distance_HA
_geom_hbond_distance_DA
_geom_hbond_angle_DHA
C1 H1c1 O11 2_756 0.96 2.36 2.99(4) 123.25
C5 H1c5 O11 . 0.96 2.50 3.13(4) 123.28
C4 H1c4 O5 1_455 0.96 2.43 3.08(4) 124.08

loop_
_twin_individual_id
_twin_individual_mass_fraction_refined
_twin_individual_twin_matrix_11
_twin_individual_twin_matrix_12
_twin_individual_twin_matrix_13
_twin_individual_twin_matrix_21
_twin_individual_twin_matrix_22
_twin_individual_twin_matrix_23
_twin_individual_twin_matrix_31
_twin_individual_twin_matrix_32
_twin_individual_twin_matrix_33
1 0.257 1 0 0 0 1 0 0 0 1
2 0.302 0.9911 0 -0.2787 0 -1 0 -0.0638 0 -0.9911
3 0.225 -0.5 0 -1.81 0 1 0 0.4144 0 -0.5
4 0.216 -0.611 0 -1.6545 0 -1 0 -0.3788 0 0.611
